data_2236171
loop_
_publ_author_name
'\"Ozt\"urk Yildirim, Sema'
'Butcher, Ray J.'
'K\"oysal, Yavuz'
'Birinci, Emrah'

_publ_section_title
;
 (<i>E</i>)-{[But-2-ene-1,4-diylbis(oxy)]bis(4,1-phenylene)}bis(phenylmethanone)
;
_journal_coeditor_code DS2209
_journal_issue 9
_journal_name_full 'Acta Crystallographica Section E'
_journal_page_first o2633
_journal_paper_doi 10.1107/S1600536812033624
_journal_volume 68
_journal_year 2012
_chemical_formula_iupac 'C30 H24 O4'
_chemical_formula_moiety 'C30 H24 O4'
_chemical_formula_sum 'C30 H24 O4'
_chemical_formula_weight 448.49
_chemical_name_systematic
;
(<i>E</i>)-{[But-2-ene-1,4-diylbis(oxy)]bis(4,1-phenylene)}bis(phenylmethanone)
;
_space_group_IT_number 14
_symmetry_cell_setting monoclinic
_symmetry_space_group_name_Hall '-P 2ybc'
_symmetry_space_group_name_H-M 'P 1 21/c 1'
_atom_sites_solution_hydrogens geom
_atom_sites_solution_primary direct
_atom_sites_solution_secondary difmap
_audit_creation_method SHELXL-97
_cell_angle_alpha 90.00
_cell_angle_beta 95.012(4)
_cell_angle_gamma 90.00
_cell_formula_units_Z 2
_cell_length_a 24.9130(10)
_cell_length_b 7.2586(3)
_cell_length_c 6.1359(2)
_cell_measurement_reflns_used 3302
_cell_measurement_temperature 123(2)
_cell_measurement_theta_max 28.5673
_cell_measurement_theta_min 3.2449
_cell_volume 1105.33(7)
_computing_cell_refinement
;
CrysAlis PRO (Agilent, 2012)
;
_computing_data_collection
;
CrysAlis PRO (Agilent, 2012)
;
_computing_data_reduction
;
CrysAlis PRO (Agilent, 2012)
;
_computing_molecular_graphics 'SHELXTL (Sheldrick, 2008)'
_computing_publication_material 'SHELXTL (Sheldrick, 2008)'
_computing_structure_refinement 'SHELXL97 (Sheldrick, 2008)'
_computing_structure_solution 'SHELXS97 (Sheldrick, 2008)'
_diffrn_ambient_temperature 123(2)
_diffrn_detector_area_resol_mean 10.5081
_diffrn_measured_fraction_theta_full 0.998
_diffrn_measured_fraction_theta_max 0.848
_diffrn_measurement_device_type 'Agilent Xcalibur Ruby Gemini'
_diffrn_measurement_method '\w scans'
_diffrn_radiation_monochromator graphite
_diffrn_radiation_source 'fine-focus sealed tube'
_diffrn_radiation_type MoK\a
_diffrn_radiation_wavelength 0.71073
_diffrn_reflns_av_R_equivalents 0.0454
_diffrn_reflns_av_sigmaI/netI 0.0383
_diffrn_reflns_limit_h_max 31
_diffrn_reflns_limit_h_min -27
_diffrn_reflns_limit_k_max 7
_diffrn_reflns_limit_k_min -9
_diffrn_reflns_limit_l_max 7
_diffrn_reflns_limit_l_min -8
_diffrn_reflns_number 8112
_diffrn_reflns_theta_full 25.50
_diffrn_reflns_theta_max 28.63
_diffrn_reflns_theta_min 3.25
_exptl_absorpt_coefficient_mu 0.089
_exptl_absorpt_correction_T_max 0.989
_exptl_absorpt_correction_T_min 0.976
_exptl_absorpt_correction_type analytical
_exptl_absorpt_process_details
;
[<i>CrysAlis PRO</i> (Agilent, 2012), based on expressions derived by
Clark &
Reid (1995)]
;
_exptl_crystal_colour colorless
_exptl_crystal_density_diffrn 1.348
_exptl_crystal_density_method 'not measured'
_exptl_crystal_description pyrimidal
_exptl_crystal_F_000 472
_exptl_crystal_size_max 0.4351
_exptl_crystal_size_mid 0.3734
_exptl_crystal_size_min 0.2184
_refine_diff_density_max 0.253
_refine_diff_density_min -0.269
_refine_ls_extinction_method none
_refine_ls_goodness_of_fit_ref 1.090
_refine_ls_hydrogen_treatment constr
_refine_ls_matrix_type full
_refine_ls_number_parameters 154
_refine_ls_number_reflns 2409
_refine_ls_number_restraints 0
_refine_ls_restrained_S_all 1.090
_refine_ls_R_factor_all 0.0677
_refine_ls_R_factor_gt 0.0528
_refine_ls_shift/su_max 0.001
_refine_ls_shift/su_mean 0.000
_refine_ls_structure_factor_coef Fsqd
_refine_ls_weighting_details 'calc w=1/[\s^2^(Fo^2^)+(0.0494P)^2^+0.5741P] where P=(Fo^2^+2Fc^2^)/3'
_refine_ls_weighting_scheme calc
_refine_ls_wR_factor_gt 0.1210
_refine_ls_wR_factor_ref 0.1293
_reflns_number_gt 1964
_reflns_number_total 2409
_reflns_threshold_expression I>2sigma(I)
_cod_data_source_file ds2209.cif
_cod_data_source_block I
_cod_original_sg_symbol_H-M 'P 21/c'
_cod_database_code 2236171
_cod_database_fobs_code 2236171

loop_
_symmetry_equiv_pos_as_xyz
'x, y, z'
'-x, y+1/2, -z+1/2'
'-x, -y, -z'
'x, -y-1/2, z-1/2'

loop_
_atom_site_type_symbol
_atom_site_label
_atom_site_fract_x
_atom_site_fract_y
_atom_site_fract_z
_atom_site_U_iso_or_equiv
_atom_site_adp_type
_atom_site_calc_flag
_atom_site_refinement_flags
_atom_site_occupancy
_atom_site_symmetry_multiplicity
O O1 0.71419(5) 0.00150(18) 0.81909(19) 0.0279(3) Uani d . 1 1
O O2 0.92164(4) -0.01342(16) 0.31446(19) 0.0240(3) Uani d . 1 1
C C1 0.65514(7) -0.0714(2) 0.2731(3) 0.0214(4) Uani d . 1 1
H H1A 0.6853 -0.1202 0.2080 0.026 Uiso calc R 1 1
C C2 0.60418(7) -0.0791(2) 0.1610(3) 0.0243(4) Uani d . 1 1
H H2A 0.5994 -0.1345 0.0203 0.029 Uiso calc R 1 1
C C3 0.56033(7) -0.0055(2) 0.2551(3) 0.0264(4) Uani d . 1 1
H H3A 0.5254 -0.0123 0.1796 0.032 Uiso calc R 1 1
C C4 0.56713(7) 0.0778(2) 0.4592(3) 0.0255(4) Uani d . 1 1
H H4A 0.5371 0.1313 0.5209 0.031 Uiso calc R 1 1
C C5 0.61760(6) 0.0832(2) 0.5730(3) 0.0222(4) Uani d . 1 1
H H5A 0.6221 0.1381 0.7139 0.027 Uiso calc R 1 1
C C6 0.66211(6) 0.0077(2) 0.4805(3) 0.0193(4) Uani d . 1 1
C C7 0.71442(6) 0.0017(2) 0.6198(3) 0.0196(4) Uani d . 1 1
C C8 0.76709(6) -0.0056(2) 0.5208(3) 0.0189(4) Uani d . 1 1
C C9 0.81067(6) -0.0885(2) 0.6439(3) 0.0203(4) Uani d . 1 1
H H9A 0.8053 -0.1436 0.7808 0.024 Uiso calc R 1 1
C C10 0.86106(6) -0.0910(2) 0.5686(3) 0.0207(4) Uani d . 1 1
H H10A 0.8900 -0.1516 0.6505 0.025 Uiso calc R 1 1
C C11 0.86966(6) -0.0043(2) 0.3717(3) 0.0195(4) Uani d . 1 1
C C12 0.82714(6) 0.0799(2) 0.2468(3) 0.0207(4) Uani d . 1 1
H H12A 0.8330 0.1391 0.1128 0.025 Uiso calc R 1 1
C C13 0.77587(6) 0.0758(2) 0.3220(3) 0.0195(4) Uani d . 1 1
H H13A 0.7465 0.1297 0.2357 0.023 Uiso calc R 1 1
C C14 0.93354(7) 0.0764(3) 0.1161(3) 0.0251(4) Uani d . 1 1
H H14A 0.9271 0.2106 0.1262 0.030 Uiso calc R 1 1
H H14B 0.9103 0.0271 -0.0097 0.030 Uiso calc R 1 1
C C15 0.99148(7) 0.0394(3) 0.0874(3) 0.0265(4) Uani d . 1 1
H H15A 1.0176 0.0748 0.2019 0.032 Uiso calc R 1 1

loop_
_atom_site_aniso_label
_atom_site_aniso_U_11
_atom_site_aniso_U_22
_atom_site_aniso_U_33
_atom_site_aniso_U_12
_atom_site_aniso_U_13
_atom_site_aniso_U_23
O1 0.0252(7) 0.0416(8) 0.0173(6) -0.0015(5) 0.0036(5) -0.0004(5)
O2 0.0154(6) 0.0328(7) 0.0242(6) 0.0014(5) 0.0045(5) 0.0017(5)
C1 0.0218(8) 0.0217(8) 0.0215(8) -0.0006(6) 0.0055(7) 0.0005(7)
C2 0.0264(9) 0.0263(9) 0.0201(8) -0.0031(7) 0.0013(7) 0.0000(7)
C3 0.0207(8) 0.0305(10) 0.0276(9) -0.0018(7) -0.0002(7) 0.0048(7)
C4 0.0185(8) 0.0290(9) 0.0301(9) -0.0005(7) 0.0076(7) 0.0020(7)
C5 0.0214(8) 0.0248(9) 0.0211(8) -0.0021(7) 0.0064(7) -0.0010(7)
C6 0.0179(8) 0.0207(8) 0.0198(8) -0.0017(6) 0.0050(6) 0.0019(6)
C7 0.0199(8) 0.0198(8) 0.0195(8) -0.0017(6) 0.0036(6) -0.0007(6)
C8 0.0191(8) 0.0188(8) 0.0191(8) -0.0011(6) 0.0024(6) -0.0023(6)
C9 0.0231(8) 0.0216(8) 0.0162(8) -0.0024(6) 0.0009(6) -0.0003(6)
C10 0.0199(8) 0.0215(9) 0.0201(8) 0.0004(6) -0.0021(6) -0.0008(6)
C11 0.0167(8) 0.0212(8) 0.0208(8) -0.0015(6) 0.0025(6) -0.0053(6)
C12 0.0205(8) 0.0220(8) 0.0199(8) -0.0008(6) 0.0045(6) 0.0013(6)
C13 0.0187(8) 0.0212(8) 0.0185(8) 0.0013(6) 0.0012(6) -0.0001(6)
C14 0.0204(8) 0.0331(10) 0.0225(9) 0.0002(7) 0.0058(7) 0.0010(7)
C15 0.0174(8) 0.0357(10) 0.0267(9) -0.0029(7) 0.0039(7) -0.0015(7)

loop_
_atom_type_symbol
_atom_type_description
_atom_type_scat_dispersion_real
_atom_type_scat_dispersion_imag
_atom_type_scat_source
C C 0.0033 0.0016 'International Tables Vol C Tables 4.2.6.8 and 6.1.1.4'
H H 0.0000 0.0000 'International Tables Vol C Tables 4.2.6.8 and 6.1.1.4'
O O 0.0106 0.0060 'International Tables Vol C Tables 4.2.6.8 and 6.1.1.4'

loop_
_geom_angle_atom_site_label_1
_geom_angle_atom_site_label_2
_geom_angle_atom_site_label_3
_geom_angle_site_symmetry_1
_geom_angle
C11 O2 C14 . 117.70(12)
C2 C1 C6 . 120.26(16)
C2 C1 H1A . 119.9
C6 C1 H1A . 119.9
C3 C2 C1 . 119.77(16)
C3 C2 H2A . 120.1
C1 C2 H2A . 120.1
C2 C3 C4 . 120.35(16)
C2 C3 H3A . 119.8
C4 C3 H3A . 119.8
C5 C4 C3 . 120.08(16)
C5 C4 H4A . 120.0
C3 C4 H4A . 120.0
C4 C5 C6 . 120.06(16)
C4 C5 H5A . 120.0
C6 C5 H5A . 120.0
C1 C6 C5 . 119.44(15)
C1 C6 C7 . 122.90(15)
C5 C6 C7 . 117.43(15)
O1 C7 C8 . 119.17(14)
O1 C7 C6 . 119.44(15)
C8 C7 C6 . 121.38(14)
C13 C8 C9 . 118.77(15)
C13 C8 C7 . 123.58(14)
C9 C8 C7 . 117.50(14)
C10 C9 C8 . 120.69(15)
C10 C9 H9A . 119.7
C8 C9 H9A . 119.7
C9 C10 C11 . 119.94(14)
C9 C10 H10A . 120.0
C11 C10 H10A . 120.0
O2 C11 C12 . 124.69(15)
O2 C11 C10 . 114.82(14)
C12 C11 C10 . 120.48(15)
C11 C12 C13 . 118.87(15)
C11 C12 H12A . 120.6
C13 C12 H12A . 120.6
C8 C13 C12 . 121.18(15)
C8 C13 H13A . 119.4
C12 C13 H13A . 119.4
O2 C14 C15 . 106.96(13)
O2 C14 H14A . 110.3
C15 C14 H14A . 110.3
O2 C14 H14B . 110.3
C15 C14 H14B . 110.3
H14A C14 H14B . 108.6
C15 C15 C14 3_755 123.9(2)
C15 C15 H15A 3_755 118.1
C14 C15 H15A . 118.1

loop_
_geom_bond_atom_site_label_1
_geom_bond_atom_site_label_2
_geom_bond_site_symmetry_2
_geom_bond_distance
O1 C7 . 1.223(2)
O2 C11 . 1.3726(19)
O2 C14 . 1.435(2)
C1 C2 . 1.391(2)
C1 C6 . 1.393(2)
C1 H1A . 0.9500
C2 C3 . 1.387(3)
C2 H2A . 0.9500
C3 C4 . 1.388(3)
C3 H3A . 0.9500
C4 C5 . 1.384(2)
C4 H4A . 0.9500
C5 C6 . 1.401(2)
C5 H5A . 0.9500
C6 C7 . 1.496(2)
C7 C8 . 1.494(2)
C8 C13 . 1.390(2)
C8 C9 . 1.403(2)
C9 C10 . 1.376(2)
C9 H9A . 0.9500
C10 C11 . 1.395(2)
C10 H10A . 0.9500
C11 C12 . 1.393(2)
C12 C13 . 1.395(2)
C12 H12A . 0.9500
C13 H13A . 0.9500
C14 C15 . 1.494(2)
C14 H14A . 0.9900
C14 H14B . 0.9900
C15 C15 3_755 1.318(4)
C15 H15A . 0.9500

loop_
_geom_torsion_atom_site_label_1
_geom_torsion_atom_site_label_2
_geom_torsion_atom_site_label_3
_geom_torsion_atom_site_label_4
_geom_torsion_site_symmetry_4
_geom_torsion
C6 C1 C2 C3 . 0.8(3)
C1 C2 C3 C4 . 0.9(3)
C2 C3 C4 C5 . -1.9(3)
C3 C4 C5 C6 . 1.3(3)
C2 C1 C6 C5 . -1.5(2)
C2 C1 C6 C7 . 173.00(15)
C4 C5 C6 C1 . 0.4(2)
C4 C5 C6 C7 . -174.34(15)
C1 C6 C7 O1 . -150.21(16)
C5 C6 C7 O1 . 24.4(2)
C1 C6 C7 C8 . 29.3(2)
C5 C6 C7 C8 . -156.15(15)
O1 C7 C8 C13 . -148.92(17)
C6 C7 C8 C13 . 31.6(2)
O1 C7 C8 C9 . 26.5(2)
C6 C7 C8 C9 . -152.96(15)
C13 C8 C9 C10 . -0.7(2)
C7 C8 C9 C10 . -176.32(15)
C8 C9 C10 C11 . 2.4(2)
C14 O2 C11 C12 . 2.6(2)
C14 O2 C11 C10 . -178.67(14)
C9 C10 C11 O2 . 179.11(14)
C9 C10 C11 C12 . -2.1(2)
O2 C11 C12 C13 . 178.62(15)
C10 C11 C12 C13 . -0.1(2)
C9 C8 C13 C12 . -1.5(2)
C7 C8 C13 C12 . 173.86(15)
C11 C12 C13 C8 . 1.9(2)
C11 O2 C14 C15 . -177.68(14)
O2 C14 C15 C15 3_755 123.3(2)
